data_7220334
loop_
_publ_author_name
'Kim, Byung Joo'
'Lee, Haeri'
'Noh, Tae Hwan'
'Jung, Ok-Sang'

_publ_section_title
;
 Interfacial effects of crystal surface through free quinolinyl groups on
 crystal organization and catalysis
;
_journal_issue 23
_journal_name_full CrystEngComm
_journal_page_first 4281
_journal_paper_doi 10.1039/C5CE00527B
_journal_volume 17
_journal_year 2015
_chemical_formula_sum 'C36 H21 Br2 Hg N3 O6'
_chemical_formula_weight 951.97
_chemical_name_systematic
; 
 ? 
;
_space_group_IT_number 64
_symmetry_cell_setting orthorhombic
_symmetry_space_group_name_Hall '-C 2ac 2'
_symmetry_space_group_name_H-M 'C m c a'
_atom_sites_solution_hydrogens geom
_atom_sites_solution_primary direct
_atom_sites_solution_secondary difmap
_audit_creation_method SHELXL-97
_audit_update_record
;
2015-04-09 deposited with the CCDC.
2015-04-24 downloaded from the CCDC.
;
_cell_angle_alpha 90.00
_cell_angle_beta 90.00
_cell_angle_gamma 90.00
_cell_formula_units_Z 8
_cell_length_a 26.8929(9)
_cell_length_b 14.6597(4)
_cell_length_c 15.0879(4)
_cell_measurement_reflns_used 2839
_cell_measurement_temperature 173(2)
_cell_measurement_theta_max 22.42
_cell_measurement_theta_min 2.70
_cell_volume 5948.3(3)
_computing_cell_refinement 'Bruker APEX2'
_computing_data_collection 'Bruker APEX2'
_computing_data_reduction 'Bruker APEX2'
_computing_molecular_graphics 'Bruker SHELXTL'
_computing_publication_material 'Bruker SHELXTL'
_computing_structure_refinement 'SHELXL-97 (Sheldrick, 2008)'
_computing_structure_solution 'SHELXS-97 (Sheldrick, 2008)'
_diffrn_ambient_temperature 173(2)
_diffrn_measured_fraction_theta_full 1.000
_diffrn_measured_fraction_theta_max 1.000
_diffrn_measurement_device_type 'Bruker Breeze CCD'
_diffrn_measurement_method '\f and \w scans'
_diffrn_radiation_monochromator graphite
_diffrn_radiation_source 'fine-focus sealed tube'
_diffrn_radiation_type MoK\a
_diffrn_radiation_wavelength 0.71073
_diffrn_reflns_av_R_equivalents 0.0981
_diffrn_reflns_av_unetI/netI 0.0444
_diffrn_reflns_limit_h_max 33
_diffrn_reflns_limit_h_min -33
_diffrn_reflns_limit_k_max 17
_diffrn_reflns_limit_k_min -18
_diffrn_reflns_limit_l_max 18
_diffrn_reflns_limit_l_min -18
_diffrn_reflns_number 47826
_diffrn_reflns_theta_full 26.50
_diffrn_reflns_theta_max 26.50
_diffrn_reflns_theta_min 1.51
_exptl_absorpt_coefficient_mu 7.919
_exptl_absorpt_correction_T_max 0.6929
_exptl_absorpt_correction_T_min 0.2523
_exptl_absorpt_correction_type multi-scan
_exptl_absorpt_process_details SADABS
_exptl_crystal_colour brown
_exptl_crystal_density_diffrn 2.126
_exptl_crystal_density_method 'not measured'
_exptl_crystal_description block
_exptl_crystal_F_000 3648
_exptl_crystal_size_max 0.24
_exptl_crystal_size_mid 0.19
_exptl_crystal_size_min 0.05
_refine_diff_density_max 3.578
_refine_diff_density_min -7.158
_refine_diff_density_rms 0.625
_refine_ls_extinction_method none
_refine_ls_goodness_of_fit_ref 1.986
_refine_ls_hydrogen_treatment constr
_refine_ls_matrix_type full
_refine_ls_number_parameters 264
_refine_ls_number_reflns 3158
_refine_ls_number_restraints 175
_refine_ls_restrained_S_all 1.931
_refine_ls_R_factor_all 0.1675
_refine_ls_R_factor_gt 0.1384
_refine_ls_shift/su_max 0.101
_refine_ls_shift/su_mean 0.011
_refine_ls_structure_factor_coef Fsqd
_refine_ls_weighting_details 'calc w=1/[\s^2^(Fo^2^)+(0.2000P)^2^+0.0000P] where P=(Fo^2^+2Fc^2^)/3'
_refine_ls_weighting_scheme calc
_refine_ls_wR_factor_gt 0.4497
_refine_ls_wR_factor_ref 0.4686
_reflns_number_gt 2280
_reflns_number_total 3158
_reflns_threshold_expression >2sigma(I)
_cod_data_source_file c5ce00527b2.cif
_cod_data_source_block 1047018
_cod_depositor_comments
;
The following automatic conversions were performed:

'_symmetry_cell_setting' value 'Orthorhombic' changed to
'orthorhombic' according to
/usr/data/users/saulius/crontab/automatic-downloads/rss-feeds/RSC/lib/dictionaries/cif_core.dic
dictionary named 'cif_core.dic' version 2.4.2 from 2011-04-26.

Automatic conversion script
Id: cif_fix_values 3271 2015-04-21 07:52:19Z andrius 

 Adding full bibliography for 7220331--7220334.cif.
;
_cod_original_sg_symbol_H-M Cmca
_cod_database_code 7220334

loop_
_symmetry_equiv_pos_as_xyz
'x, y, z'
'-x, -y+1/2, z+1/2'
'-x, y+1/2, -z+1/2'
'x, -y, -z'
'x+1/2, y+1/2, z'
'-x+1/2, -y+1, z+1/2'
'-x+1/2, y+1, -z+1/2'
'x+1/2, -y+1/2, -z'
'-x, -y, -z'
'x, y-1/2, -z-1/2'
'x, -y-1/2, z-1/2'
'-x, y, z'
'-x+1/2, -y+1/2, -z'
'x+1/2, y, -z-1/2'
'x+1/2, -y, z-1/2'
'-x+1/2, y+1/2, z'

loop_
_atom_site_label
_atom_site_type_symbol
_atom_site_fract_x
_atom_site_fract_y
_atom_site_fract_z
_atom_site_U_iso_or_equiv
_atom_site_adp_type
_atom_site_occupancy
_atom_site_symmetry_multiplicity
_atom_site_calc_flag
_atom_site_refinement_flags
_atom_site_disorder_assembly
_atom_site_disorder_group
Hg1 Hg 0.64047(5) 0.5000 1.0000 0.0434(6) Uani 1 2 d S . .
Br1 Br 0.62943(11) 0.44234(19) 1.15337(17) 0.0531(9) Uani 1 1 d . A -1
O1 O 0.9076(5) 0.3492(9) 0.9178(9) 0.031(3) Uani 1 1 d U . .
O2 O 0.8690(4) 0.3507(7) 0.7873(7) 0.014(2) Uani 1 1 d U . .
O3 O 1.0405(5) 0.3820(10) 0.5149(9) 0.028(3) Uani 1 1 d U . .
N1 N 0.6836(5) 0.3573(9) 0.9452(9) 0.016(3) Uani 1 1 d U A .
C1 C 0.6587(6) 0.2801(11) 0.9542(11) 0.019(3) Uani 1 1 d U . .
H1A H 0.6279 0.2822 0.9849 0.022 Uiso 1 1 calc R A .
C2 C 0.6747(6) 0.1948(10) 0.9215(10) 0.013(3) Uani 1 1 d U A .
H2A H 0.6542 0.1423 0.9274 0.016 Uiso 1 1 calc R . .
C3 C 0.7203(6) 0.1890(12) 0.8809(12) 0.020(3) Uani 1 1 d U . .
H3A H 0.7322 0.1327 0.8579 0.024 Uiso 1 1 calc R A .
C4 C 0.7494(5) 0.2703(9) 0.8745(10) 0.008(3) Uani 1 1 d U A .
C5 C 0.7968(5) 0.2711(10) 0.8369(9) 0.009(3) Uani 1 1 d U . .
H5A H 0.8116 0.2158 0.8172 0.011 Uiso 1 1 calc R A .
C6 C 0.8216(6) 0.3506(10) 0.8286(10) 0.012(3) Uani 1 1 d U A .
C7 C 0.8039(7) 0.4330(13) 0.8587(12) 0.026(4) Uani 1 1 d U . .
H7A H 0.8232 0.4873 0.8561 0.031 Uiso 1 1 calc R A .
C8 C 0.7558(7) 0.4317(13) 0.8932(12) 0.026(4) Uani 1 1 d U A .
H8A H 0.7411 0.4880 0.9099 0.031 Uiso 1 1 calc R . .
C9 C 0.7285(5) 0.3534(10) 0.9043(10) 0.013(3) Uani 1 1 d U . .
C10 C 0.9086(5) 0.3517(10) 0.8387(10) 0.010(3) Uani 1 1 d U . .
C11 C 0.9542(5) 0.3543(9) 0.7863(9) 0.006(3) Uani 1 1 d U . .
C12 C 1.0000 0.3515(13) 0.8341(13) 0.005(4) Uani 1 2 d SU . .
H12A H 1.0000 0.3477 0.8970 0.006 Uiso 1 2 calc SR . .
C13 C 0.9546(5) 0.3626(8) 0.6952(8) 0.002(2) Uani 1 1 d U . .
H13A H 0.9241 0.3649 0.6635 0.002 Uiso 1 1 calc R . .
C14 C 1.0000 0.3677(13) 0.6489(12) 0.004(4) Uani 1 2 d SU . .
C15 C 1.0000 0.3800(15) 0.5528(15) 0.015(4) Uani 1 2 d SU . .
C16 C 1.0425(9) 0.3919(16) 0.4180(16) 0.001(5) Uani 0.50 1 d PU . .
C20 C 1.0000 0.3963(17) 0.1142(16) 0.020(5) Uani 1 2 d SU . .
H20A H 0.9771 0.3869 0.0672 0.025 Uiso 0.50 1 calc PR . .
N2 N 1.0788(11) 0.4332(18) 0.1571(18) 0.018(5) Uani 0.50 1 d PU . -1
C17 C 1.0081(7) 0.3802(14) 0.3581(13) 0.002(5) Uani 0.50 1 d PDU . -1
H17A H 0.9752 0.3637 0.3772 0.002 Uiso 0.50 1 d PR . -1
C18 C 1.0175(9) 0.3910(19) 0.2653(18) 0.006(5) Uani 0.50 1 d PU . -1
C19 C 0.9859(9) 0.3832(19) 0.2046(19) 0.010(6) Uani 0.50 1 d PU . -1
H19A H 0.9525 0.3685 0.2188 0.012 Uiso 0.50 1 calc PR . -1
C21 C 1.0478(12) 0.423(2) 0.098(2) 0.020(7) Uani 0.50 1 d PU . -1
H21A H 1.0576 0.4341 0.0387 0.024 Uiso 0.50 1 calc PR . -1
C22 C 1.0681(10) 0.4199(19) 0.2436(18) 0.007(5) Uani 0.50 1 d PU . -1
C23 C 1.1009(8) 0.4299(19) 0.3073(19) 0.009(5) Uani 0.50 1 d PDU . -1
H23A H 1.1337 0.4451 0.2895 0.010 Uiso 0.50 1 calc PR . -1
C24 C 1.0925(10) 0.4201(18) 0.4029(18) 0.007(5) Uani 0.50 1 d PU . -1
H24A H 1.1166 0.4308 0.4477 0.009 Uiso 0.50 1 calc PR . -1

loop_
_atom_site_aniso_label
_atom_site_aniso_U_11
_atom_site_aniso_U_22
_atom_site_aniso_U_33
_atom_site_aniso_U_23
_atom_site_aniso_U_13
_atom_site_aniso_U_12
Hg1 0.0307(9) 0.0554(11) 0.0439(10) -0.0009(5) 0.000 0.000
Br1 0.0514(16) 0.0643(18) 0.0437(15) -0.0031(12) -0.0027(11) 0.0029(12)
O1 0.031(3) 0.032(3) 0.031(3) -0.0001(10) 0.0003(10) -0.0003(10)
O2 0.014(2) 0.015(2) 0.014(2) 0.0002(10) 0.0008(10) 0.0001(10)
O3 0.028(3) 0.029(3) 0.027(3) 0.0005(10) -0.0002(10) -0.0002(10)
N1 0.016(3) 0.016(3) 0.016(3) 0.0003(10) 0.0007(10) 0.0002(10)
C1 0.019(3) 0.019(3) 0.019(3) 0.0004(10) 0.0004(10) 0.0001(10)
C2 0.013(3) 0.013(3) 0.013(3) 0.0002(10) 0.0002(10) 0.0000(10)
C3 0.020(4) 0.020(4) 0.020(4) 0.0000(10) 0.0001(10) 0.0002(10)
C4 0.007(3) 0.008(3) 0.008(3) 0.0000(10) 0.0002(10) 0.0002(10)
C5 0.009(3) 0.009(3) 0.009(3) -0.0004(10) 0.0001(10) -0.0001(10)
C6 0.012(3) 0.012(3) 0.012(3) 0.0004(10) 0.0003(10) 0.0003(10)
C7 0.026(4) 0.026(4) 0.026(4) 0.0002(10) 0.0004(10) 0.0000(10)
C8 0.026(4) 0.026(4) 0.026(4) 0.0002(10) 0.0006(10) 0.0000(10)
C9 0.013(3) 0.013(3) 0.013(3) 0.0003(10) 0.0004(10) 0.0003(10)
C10 0.010(3) 0.010(3) 0.010(3) 0.0002(10) 0.0003(10) -0.0001(10)
C11 0.006(3) 0.006(3) 0.006(3) -0.0003(10) 0.0000(10) 0.0001(10)
C12 0.005(4) 0.005(4) 0.005(4) 0.0002(10) 0.000 0.000
C13 0.002(3) 0.002(3) 0.002(3) 0.0004(10) -0.0001(10) 0.0000(10)
C14 0.004(4) 0.004(4) 0.004(4) 0.0001(10) 0.000 0.000
C15 0.015(4) 0.015(4) 0.015(4) 0.0000(10) 0.000 0.000
C16 0.001(5) 0.001(5) 0.001(5) 0.0001(10) 0.0001(10) 0.0000(10)
C20 0.021(5) 0.020(5) 0.020(5) 0.0000(10) 0.000 0.000
N2 0.018(6) 0.018(6) 0.018(6) 0.0001(10) 0.0002(10) 0.0000(10)
C17 0.002(5) 0.002(5) 0.002(5) 0.0000(10) 0.0001(10) -0.0001(10)
C18 0.006(5) 0.006(5) 0.006(5) 0.0000(10) 0.0002(10) 0.0001(10)
C19 0.010(6) 0.010(6) 0.010(6) 0.0000(10) 0.0001(10) 0.0000(10)
C21 0.020(7) 0.020(7) 0.020(7) 0.0001(10) 0.0001(10) 0.0001(10)
C22 0.007(5) 0.007(5) 0.007(5) 0.0000(10) 0.0003(10) 0.0001(10)
C23 0.009(5) 0.009(5) 0.009(5) 0.0000(10) 0.0000(10) 0.0000(10)
C24 0.007(5) 0.007(5) 0.007(5) 0.0001(10) 0.0001(10) 0.0000(10)

loop_
_atom_type_symbol
_atom_type_description
_atom_type_scat_dispersion_real
_atom_type_scat_dispersion_imag
_atom_type_scat_source
C C 0.0033 0.0016 'International Tables Vol C Tables 4.2.6.8 and 6.1.1.4'
H H 0.0000 0.0000 'International Tables Vol C Tables 4.2.6.8 and 6.1.1.4'
N N 0.0061 0.0033 'International Tables Vol C Tables 4.2.6.8 and 6.1.1.4'
O O 0.0106 0.0060 'International Tables Vol C Tables 4.2.6.8 and 6.1.1.4'
Br Br -0.2901 2.4595 'International Tables Vol C Tables 4.2.6.8 and 6.1.1.4'
Hg Hg -2.3894 9.2266 'International Tables Vol C Tables 4.2.6.8 and 6.1.1.4'

loop_
_geom_angle_atom_site_label_1
_geom_angle_atom_site_label_2
_geom_angle_atom_site_label_3
_geom_angle
_geom_angle_site_symmetry_1
_geom_angle_site_symmetry_3
C24 Hg1 C24 111.0(14) 15_466 14_457
C24 Hg1 Br1 32.5(7) 15_466 4_567
C24 Hg1 Br1 135.0(7) 14_457 4_567
C24 Hg1 Br1 135.0(7) 15_466 .
C24 Hg1 Br1 32.5(7) 14_457 .
Br1 Hg1 Br1 166.26(15) 4_567 .
C24 Hg1 N1 92.6(7) 15_466 4_567
C24 Hg1 N1 118.3(8) 14_457 4_567
Br1 Hg1 N1 94.5(3) 4_567 4_567
Br1 Hg1 N1 91.8(3) . 4_567
C24 Hg1 N1 118.3(8) 15_466 .
C24 Hg1 N1 92.6(7) 14_457 .
Br1 Hg1 N1 91.8(3) 4_567 .
Br1 Hg1 N1 94.5(3) . .
N1 Hg1 N1 125.4(6) 4_567 .
C10 O2 C6 117.9(12) . .
C15 O3 C16 119.9(17) . .
C1 N1 C9 117.4(14) . .
C1 N1 Hg1 116.2(11) . .
C9 N1 Hg1 126.2(10) . .
N1 C1 C2 124.7(16) . .
N1 C1 H1A 117.6 . .
C2 C1 H1A 117.6 . .
C3 C2 C1 118.8(15) . .
C3 C2 H2A 120.6 . .
C1 C2 H2A 120.6 . .
C2 C3 C4 117.9(15) . .
C2 C3 H3A 121.0 . .
C4 C3 H3A 121.1 . .
C5 C4 C9 119.0(13) . .
C5 C4 C3 122.4(13) . .
C9 C4 C3 118.6(13) . .
C6 C5 C4 119.8(13) . .
C6 C5 H5A 120.1 . .
C4 C5 H5A 120.1 . .
C5 C6 C7 123.9(15) . .
C5 C6 O2 119.0(13) . .
C7 C6 O2 117.1(14) . .
C6 C7 C8 115.6(16) . .
C6 C7 H7A 122.2 . .
C8 C7 H7A 122.2 . .
C9 C8 C7 123.7(17) . .
C9 C8 H8A 118.2 . .
C7 C8 H8A 118.2 . .
N1 C9 C8 119.8(14) . .
N1 C9 C4 122.3(13) . .
C8 C9 C4 117.9(14) . .
O1 C10 O2 124.6(14) . .
O1 C10 C11 124.2(14) . .
O2 C10 C11 111.2(12) . .
C13 C11 C12 119.8(13) . .
C13 C11 C10 123.3(13) . .
C12 C11 C10 116.8(13) . .
C11 C12 C11 119.3(18) 12_755 .
C11 C12 H12A 120.4 12_755 .
C11 C12 H12A 120.4 . .
C11 C13 C14 120.5(13) . .
C11 C13 H13A 119.8 . .
C14 C13 H13A 119.8 . .
C13 C14 C13 120.1(17) 12_755 .
C13 C14 C15 119.9(8) 12_755 .
C13 C14 C15 119.9(8) . .
O3 C15 O3 124(2) 12_755 .
O3 C15 C14 117.7(11) 12_755 .
O3 C15 C14 117.7(11) . .
C17 C16 C24 127(2) . .
C17 C16 O3 131(2) . .
C24 C16 O3 103(2) . .
C17 C16 C17 10.8(10) . 12_755
C24 C16 C17 136(2) . 12_755
O3 C16 C17 120.4(18) . 12_755
C21 C20 C21 141(3) . 12_755
C21 C20 C19 117(2) . .
C21 C20 C19 87.5(19) 12_755 .
C21 C20 C19 87.5(19) . 12_755
C21 C20 C19 117(2) 12_755 12_755
C19 C20 C19 31(2) . 12_755
C21 C20 H20A 121.4 . .
C21 C20 H20A 45.5 12_755 .
C19 C20 H20A 121.5 . .
C19 C20 H20A 150.0 12_755 .
C21 N2 C22 122(3) . .
C16 C17 C18 122(2) . .
C16 C17 C16 101(2) . 12_755
C18 C17 C16 132(2) . 12_755
C16 C17 H17A 118.5 . .
C18 C17 H17A 119.0 . .
C16 C17 H17A 25.7 12_755 .
C19 C18 C17 126(2) . .
C19 C18 C22 120(3) . .
C17 C18 C22 115(2) . .
C18 C19 C20 120(2) . .
C18 C19 H19A 119.9 . .
C20 C19 H19A 119.8 . .
N2 C21 C20 123(3) . .
N2 C21 H21A 118.4 . .
C20 C21 H21A 118.4 . .
C23 C22 N2 123(2) . .
C23 C22 C18 120(2) . .
N2 C22 C18 117(2) . .
C22 C23 C24 127(2) . .
C22 C23 H23A 116.4 . .
C24 C23 H23A 116.3 . .
C16 C24 C23 109(2) . .
C16 C24 Hg1 125.5(19) . 14_557
C23 C24 Hg1 119.7(17) . 14_557
C16 C24 H24A 125.3 . .
C23 C24 H24A 125.3 . .
Hg1 C24 H24A 21.5 14_557 .

loop_
_geom_bond_atom_site_label_1
_geom_bond_atom_site_label_2
_geom_bond_distance
_geom_bond_site_symmetry_2
Hg1 C24 2.28(3) 15_466
Hg1 C24 2.28(3) 14_457
Hg1 Br1 2.481(3) 4_567
Hg1 Br1 2.481(3) .
Hg1 N1 2.531(13) 4_567
Hg1 N1 2.531(13) .
O1 C10 1.19(2) .
O2 C10 1.318(19) .
O2 C6 1.418(18) .
O3 C15 1.231(18) .
O3 C16 1.47(3) .
N1 C1 1.32(2) .
N1 C9 1.36(2) .
C1 C2 1.41(2) .
C1 H1A 0.9500 .
C2 C3 1.37(2) .
C2 H2A 0.9500 .
C3 C4 1.43(2) .
C3 H3A 0.9500 .
C4 C5 1.40(2) .
C4 C9 1.42(2) .
C5 C6 1.35(2) .
C5 H5A 0.9500 .
C6 C7 1.38(2) .
C7 C8 1.40(3) .
C7 H7A 0.9500 .
C8 C9 1.37(2) .
C8 H8A 0.9500 .
C10 C11 1.46(2) .
C11 C13 1.380(18) .
C11 C12 1.428(16) .
C12 C11 1.428(16) 12_755
C12 H12A 0.9500 .
C13 C14 1.408(16) .
C13 H13A 0.9500 .
C14 C13 1.408(16) 12_755
C14 C15 1.46(3) .
C15 O3 1.231(18) 12_755
C16 C17 1.31(3) .
C16 C24 1.42(4) .
C16 C17 1.64(3) 12_755
C20 C21 1.37(3) .
C20 C21 1.37(3) 12_755
C20 C19 1.43(4) .
C20 C19 1.43(4) 12_755
C20 H20A 0.9500 .
N2 C21 1.23(4) .
N2 C22 1.35(4) .
C17 C18 1.43(3) .
C17 C16 1.64(3) 12_755
C17 H17A 0.9599 .
C18 C19 1.25(4) .
C18 C22 1.46(4) .
C19 H19A 0.9500 .
C21 H21A 0.9500 .
C22 C23 1.31(4) .
C23 C24 1.47(4) .
C23 H23A 0.9500 .
C24 Hg1 2.28(3) 14_557
C24 H24A 0.9500 .
